data_4324383
loop_
_publ_author_name
'Maria Chondroudi'
'Sebastian C. Peter'
'Christos D. Malliakas'
'Mali Balasubramanian'
'Qing'An Li'
'Mercouri G. Kanatzidis'

_publ_section_title
;
 Yb3AuGe2In3: An Ordered Variant of the YbAuIn Structure Exhibiting
 Mixed-Valent Yb Behavior
;
_journal_name_full 'Inorganic Chemistry'
_journal_page_first 1184
_journal_page_last 1193
_journal_paper_doi 10.1021/ic100975x
_journal_volume 50
_journal_year 2011
_chemical_formula_sum 'Au Ge2 In3 Yb3'
_chemical_formula_weight 1205.73
_chemical_name_systematic
; 
 ? 
;
_space_group_IT_number 189
_symmetry_cell_setting hexagonal
_symmetry_space_group_name_Hall 'P -6 -2'
_symmetry_space_group_name_H-M 'P -6 2 m'
_atom_sites_solution_hydrogens geom
_atom_sites_solution_primary direct
_atom_sites_solution_secondary difmap
_audit_creation_method SHELXL-97
_cell_angle_alpha 90.00
_cell_angle_beta 90.00
_cell_angle_gamma 120.00
_cell_formula_units_Z 1
_cell_length_a 7.3153(8)
_cell_length_b 7.3153(8)
_cell_length_c 4.4210(5)
_cell_measurement_temperature 293(2)
_cell_volume 204.89(4)
_computing_structure_refinement 'SHELXL-97 (Sheldrick, 1997)'
_computing_structure_solution 'SHELXS-97 (Sheldrick, 1990)'
_diffrn_ambient_temperature 293(2)
_diffrn_measured_fraction_theta_full 0.992
_diffrn_measured_fraction_theta_max 0.992
_diffrn_radiation_monochromator graphite
_diffrn_radiation_source 'fine-focus sealed tube'
_diffrn_radiation_type MoK\a
_diffrn_radiation_wavelength 0.71073
_diffrn_reflns_av_R_equivalents 0.0262
_diffrn_reflns_av_sigmaI/netI 0.0129
_diffrn_reflns_limit_h_max 9
_diffrn_reflns_limit_h_min -9
_diffrn_reflns_limit_k_max 9
_diffrn_reflns_limit_k_min -9
_diffrn_reflns_limit_l_max 5
_diffrn_reflns_limit_l_min -5
_diffrn_reflns_number 2272
_diffrn_reflns_theta_full 28.25
_diffrn_reflns_theta_max 28.25
_diffrn_reflns_theta_min 3.22
_exptl_absorpt_coefficient_mu 67.086
_exptl_crystal_density_diffrn 9.772
_exptl_crystal_F_000 500
_refine_diff_density_max 1.723
_refine_diff_density_min -1.777
_refine_diff_density_rms 0.355
_refine_ls_abs_structure_details 'Flack H D (1983), Acta Cryst. A39, 876-881'
_refine_ls_abs_structure_Flack 0.49(4)
_refine_ls_extinction_coef 0.0012(6)
_refine_ls_extinction_expression Fc^*^=kFc[1+0.001xFc^2^\l^3^/sin(2\q)]^-1/4^
_refine_ls_extinction_method SHELXL
_refine_ls_goodness_of_fit_ref 1.077
_refine_ls_hydrogen_treatment mixed
_refine_ls_matrix_type full
_refine_ls_number_parameters 14
_refine_ls_number_reflns 213
_refine_ls_number_restraints 0
_refine_ls_restrained_S_all 1.077
_refine_ls_R_factor_all 0.0298
_refine_ls_R_factor_gt 0.0298
_refine_ls_shift/su_max 0.000
_refine_ls_shift/su_mean 0.000
_refine_ls_structure_factor_coef Fsqd
_refine_ls_weighting_details 'calc w=1/[\s^2^(Fo^2^)+(0.0355P)^2^+20.0046P] where P=(Fo^2^+2Fc^2^)/3'
_refine_ls_weighting_scheme calc
_refine_ls_wR_factor_gt 0.0746
_refine_ls_wR_factor_ref 0.0746
_reflns_number_gt 213
_reflns_number_total 213
_reflns_threshold_expression >2sigma(I)
_cod_data_source_file ic100975x_si_001_1.cif
_cod_data_source_block 3301a
_cod_database_code 4324383

loop_
_symmetry_equiv_pos_as_xyz
'x, y, z'
'-y, x-y, z'
'-x+y, -x, z'
'x, y, -z'
'-y, x-y, -z'
'-x+y, -x, -z'
'y, x, -z'
'x-y, -y, -z'
'-x, -x+y, -z'
'y, x, z'
'x-y, -y, z'
'-x, -x+y, z'

loop_
_atom_site_label
_atom_site_type_symbol
_atom_site_fract_x
_atom_site_fract_y
_atom_site_fract_z
_atom_site_U_iso_or_equiv
_atom_site_adp_type
_atom_site_occupancy
_atom_site_symmetry_multiplicity
_atom_site_calc_flag
_atom_site_refinement_flags
Yb Yb 0.4197(2) 0.0000 0.5000 0.0086(4) Uani 1 4 d S
Au Au 0.0000 0.0000 0.5000 0.0149(5) Uani 1 12 d S
In In 0.7512(3) 0.0000 0.0000 0.0132(5) Uani 1 4 d S
Ge Ge 0.3333 -0.3333 0.0000 0.0081(8) Uani 1 6 d S

loop_
_atom_site_aniso_label
_atom_site_aniso_U_11
_atom_site_aniso_U_22
_atom_site_aniso_U_33
_atom_site_aniso_U_23
_atom_site_aniso_U_13
_atom_site_aniso_U_12
Yb 0.0093(5) 0.0081(6) 0.0079(6) 0.000 0.000 0.0041(3)
Au 0.0166(7) 0.0166(7) 0.0115(10) 0.000 0.000 0.0083(3)
In 0.0113(8) 0.0125(11) 0.0160(10) 0.000 0.000 0.0063(6)
Ge 0.0087(11) 0.0087(11) 0.0069(16) 0.000 0.000 0.0044(5)

loop_
_atom_type_symbol
_atom_type_description
_atom_type_scat_dispersion_real
_atom_type_scat_dispersion_imag
_atom_type_scat_source
Ge Ge 0.1547 1.8001 'International Tables Vol C Tables 4.2.6.8 and 6.1.1.4'
In In -0.7276 1.3100 'International Tables Vol C Tables 4.2.6.8 and 6.1.1.4'
Yb Yb -0.3850 5.5486 'International Tables Vol C Tables 4.2.6.8 and 6.1.1.4'
Au Au -2.0133 8.8022 'International Tables Vol C Tables 4.2.6.8 and 6.1.1.4'

loop_
_geom_angle_atom_site_label_1
_geom_angle_atom_site_label_2
_geom_angle_atom_site_label_3
_geom_angle
_geom_angle_site_symmetry_1
_geom_angle_site_symmetry_3
Au Yb Ge 100.88(3) . 7_656
Au Yb Ge 100.88(3) . 7_655
Ge Yb Ge 90.483(13) 7_656 7_655
Au Yb Ge 100.88(3) . .
Ge Yb Ge 158.24(5) 7_656 .
Ge Yb Ge 85.430(12) 7_655 .
Au Yb Ge 100.88(3) . 1_556
Ge Yb Ge 85.430(13) 7_656 1_556
Ge Yb Ge 158.24(5) 7_655 1_556
Ge Yb Ge 90.482(14) . 1_556
Au Yb In 137.65(3) . .
Ge Yb In 109.81(4) 7_656 .
Ge Yb In 51.842(18) 7_655 .
Ge Yb In 51.842(18) . .
Ge Yb In 109.80(4) 1_556 .
Au Yb In 137.65(3) . 1_556
Ge Yb In 51.842(18) 7_656 1_556
Ge Yb In 109.81(4) 7_655 1_556
Ge Yb In 109.81(4) . 1_556
Ge Yb In 51.842(18) 1_556 1_556
In Yb In 84.70(6) . 1_556
Au Yb In 51.49(3) . 2_545
Ge Yb In 151.42(5) 7_656 2_545
Ge Yb In 88.47(2) 7_655 2_545
Ge Yb In 49.98(3) . 2_545
Ge Yb In 105.17(3) 1_556 2_545
In Yb In 91.77(4) . 2_545
In Yb In 152.79(3) 1_556 2_545
Au Yb In 51.49(3) . 2_546
Ge Yb In 88.47(2) 7_656 2_546
Ge Yb In 151.42(5) 7_655 2_546
Ge Yb In 105.17(3) . 2_546
Ge Yb In 49.98(3) 1_556 2_546
In Yb In 152.79(3) . 2_546
In Yb In 91.77(4) 1_556 2_546
In Yb In 79.16(3) 2_545 2_546
Au Yb In 51.49(3) . 3_666
Ge Yb In 49.98(3) 7_656 3_666
Ge Yb In 105.17(3) 7_655 3_666
Ge Yb In 151.42(5) . 3_666
Ge Yb In 88.47(2) 1_556 3_666
In Yb In 152.79(3) . 3_666
In Yb In 91.77(4) 1_556 3_666
In Yb In 102.99(6) 2_545 3_666
In Yb In 54.04(7) 2_546 3_666
Au Yb In 51.49(3) . 3_665
Ge Yb In 105.17(3) 7_656 3_665
Ge Yb In 49.98(3) 7_655 3_665
Ge Yb In 88.47(2) . 3_665
Ge Yb In 151.42(5) 1_556 3_665
In Yb In 91.77(4) . 3_665
In Yb In 152.79(3) 1_556 3_665
In Yb In 54.04(7) 2_545 3_665
In Yb In 102.99(6) 2_546 3_665
In Yb In 79.16(3) 3_666 3_665
Au Yb Yb 135.55(4) . 3_655
Ge Yb Yb 109.90(5) 7_656 3_655
Ge Yb Yb 109.90(5) 7_655 3_655
Ge Yb Yb 52.426(5) . 3_655
Ge Yb Yb 52.425(5) 1_556 3_655
In Yb Yb 58.16(3) . 3_655
In Yb Yb 58.16(3) 1_556 3_655
In Yb Yb 97.26(4) 2_545 3_655
In Yb Yb 97.26(4) 2_546 3_655
In Yb Yb 139.694(11) 3_666 3_655
In Yb Yb 139.694(11) 3_665 3_655
In Au In 142.94(3) 3_666 1_455
In Au In 101.07(6) 3_666 3_665
In Au In 66.80(5) 1_455 3_665
In Au In 66.80(5) 3_666 1_456
In Au In 101.07(6) 1_455 1_456
In Au In 142.94(3) 3_665 1_456
In Au In 142.94(3) 3_666 2_545
In Au In 66.80(5) 1_455 2_545
In Au In 66.80(5) 3_665 2_545
In Au In 142.94(3) 1_456 2_545
In Au In 66.80(5) 3_666 2_546
In Au In 142.94(3) 1_455 2_546
In Au In 142.94(3) 3_665 2_546
In Au In 66.80(5) 1_456 2_546
In Au In 101.07(6) 2_545 2_546
In Au Yb 71.469(13) 3_666 2
In Au Yb 71.469(13) 1_455 2
In Au Yb 71.469(13) 3_665 2
In Au Yb 71.469(13) 1_456 2
In Au Yb 129.47(3) 2_545 2
In Au Yb 129.47(3) 2_546 2
In Au Yb 71.470(13) 3_666 .
In Au Yb 129.47(3) 1_455 .
In Au Yb 71.470(13) 3_665 .
In Au Yb 129.47(3) 1_456 .
In Au Yb 71.469(13) 2_545 .
In Au Yb 71.469(13) 2_546 .
Yb Au Yb 120.0 2 .
In Au Yb 129.47(3) 3_666 3
In Au Yb 71.469(13) 1_455 3
In Au Yb 129.47(3) 3_665 3
In Au Yb 71.469(13) 1_456 3
In Au Yb 71.469(13) 2_545 3
In Au Yb 71.469(13) 2_546 3
Yb Au Yb 120.0 2 3
Yb Au Yb 120.0 . 3
Ge In Ge 97.94(6) 7_655 .
Ge In Au 114.661(3) 7_655 1_655
Ge In Au 114.662(3) . 1_655
Ge In Au 114.661(2) 7_655 1_654
Ge In Au 114.662(3) . 1_654
Au In Au 101.07(6) 1_655 1_654
Ge In In 101.03(3) 7_655 3_765
Ge In In 161.03(3) . 3_765
Au In In 56.60(3) 1_655 3_765
Au In In 56.60(3) 1_654 3_765
Ge In In 161.03(3) 7_655 2_645
Ge In In 101.03(3) . 2_645
Au In In 56.60(3) 1_655 2_645
Au In In 56.60(3) 1_654 2_645
In In In 60.0 3_765 2_645
Ge In Yb 60.98(3) 7_655 1_554
Ge In Yb 60.98(3) . 1_554
Au In Yb 171.81(6) 1_655 1_554
Au In Yb 87.12(2) 1_654 1_554
In In Yb 129.80(2) 3_765 1_554
In In Yb 129.80(2) 2_645 1_554
Ge In Yb 60.98(3) 7_655 .
Ge In Yb 60.98(3) . .
Au In Yb 87.12(2) 1_655 .
Au In Yb 171.81(6) 1_654 .
In In Yb 129.80(2) 3_765 .
In In Yb 129.80(2) 2_645 .
Yb In Yb 84.70(6) 1_554 .
Ge In Yb 58.39(2) 7_655 2_655
Ge In Yb 129.20(4) . 2_655
Au In Yb 57.04(2) 1_655 2_655
Au In Yb 116.08(4) 1_654 2_655
In In Yb 62.98(3) 3_765 2_655
In In Yb 108.18(4) 2_645 2_655
Yb In Yb 119.34(4) 1_554 2_655
Yb In Yb 68.38(2) . 2_655
Ge In Yb 58.39(2) 7_655 2_654
Ge In Yb 129.20(4) . 2_654
Au In Yb 116.08(4) 1_655 2_654
Au In Yb 57.04(2) 1_654 2_654
In In Yb 62.98(3) 3_765 2_654
In In Yb 108.18(4) 2_645 2_654
Yb In Yb 68.38(2) 1_554 2_654
Yb In Yb 119.34(4) . 2_654
Yb In Yb 79.16(3) 2_655 2_654
Ge In Yb 129.20(4) 7_655 3_654
Ge In Yb 58.39(2) . 3_654
Au In Yb 116.08(4) 1_655 3_654
Au In Yb 57.04(2) 1_654 3_654
In In Yb 108.18(4) 3_765 3_654
In In Yb 62.98(3) 2_645 3_654
Yb In Yb 68.38(2) 1_554 3_654
Yb In Yb 119.33(4) . 3_654
Yb In Yb 170.58(7) 2_655 3_654
Yb In Yb 100.05(3) 2_654 3_654
Ge In Yb 129.20(4) 7_655 3_655
Ge In Yb 58.39(2) . 3_655
Au In Yb 57.04(2) 1_655 3_655
Au In Yb 116.08(4) 1_654 3_655
In In Yb 108.18(4) 3_765 3_655
In In Yb 62.98(3) 2_645 3_655
Yb In Yb 119.34(4) 1_554 3_655
Yb In Yb 68.38(2) . 3_655
Yb In Yb 100.05(3) 2_655 3_655
Yb In Yb 170.58(7) 2_654 3_655
Yb In Yb 79.16(3) 3_654 3_655
In Ge In 120.0 2_545 3_655
In Ge In 120.0 2_545 .
In Ge In 120.0 3_655 .
In Ge Yb 134.657(9) 2_545 3_655
In Ge Yb 67.18(3) 3_655 3_655
In Ge Yb 71.64(3) . 3_655
In Ge Yb 134.657(9) 2_545 3_654
In Ge Yb 67.18(3) 3_655 3_654
In Ge Yb 71.64(3) . 3_654
Yb Ge Yb 90.483(14) 3_655 3_654
In Ge Yb 71.64(3) 2_545 .
In Ge Yb 134.658(9) 3_655 .
In Ge Yb 67.18(3) . .
Yb Ge Yb 75.149(11) 3_655 .
Yb Ge Yb 138.773(5) 3_654 .
In Ge Yb 67.18(3) 2_545 2_544
In Ge Yb 71.64(3) 3_655 2_544
In Ge Yb 134.658(8) . 2_544
Yb Ge Yb 138.773(5) 3_655 2_544
Yb Ge Yb 75.148(11) 3_654 2_544
Yb Ge Yb 138.773(5) . 2_544
In Ge Yb 67.18(3) 2_545 2_545
In Ge Yb 71.64(3) 3_655 2_545
In Ge Yb 134.658(9) . 2_545
Yb Ge Yb 75.148(10) 3_655 2_545
Yb Ge Yb 138.773(5) 3_654 2_545
Yb Ge Yb 75.149(10) . 2_545
Yb Ge Yb 90.482(14) 2_544 2_545
In Ge Yb 71.64(3) 2_545 1_554
In Ge Yb 134.658(9) 3_655 1_554
In Ge Yb 67.18(3) . 1_554
Yb Ge Yb 138.773(5) 3_655 1_554
Yb Ge Yb 75.148(10) 3_654 1_554
Yb Ge Yb 90.482(14) . 1_554
Yb Ge Yb 75.149(10) 2_544 1_554
Yb Ge Yb 138.773(5) 2_545 1_554

loop_
_geom_bond_atom_site_label_1
_geom_bond_atom_site_label_2
_geom_bond_distance
_geom_bond_site_symmetry_2
Yb Au 3.0700(15) .
Yb Ge 3.1130(4) 7_656
Yb Ge 3.1130(4) 7_655
Yb Ge 3.1130(4) .
Yb Ge 3.1131(4) 1_556
Yb In 3.2815(19) .
Yb In 3.2815(19) 1_556
Yb In 3.4694(9) 2_545
Yb In 3.4694(9) 2_546
Yb In 3.4694(9) 3_666
Yb In 3.4694(9) 3_665
Yb Yb 3.7966(8) 3_655
Au In 2.8634(13) 3_666
Au In 2.8634(13) 1_455
Au In 2.8633(13) 3_665
Au In 2.8633(13) 1_456
Au In 2.8634(13) 2_545
Au In 2.8634(13) 2_546
Au Yb 3.0700(15) 2
Au Yb 3.0701(15) 3
In Ge 2.7993(14) 7_655
In Ge 2.7993(14) .
In Au 2.8633(13) 1_655
In Au 2.8633(13) 1_654
In In 3.152(4) 3_765
In In 3.152(4) 2_645
In Yb 3.2815(19) 1_554
In Yb 3.4693(9) 2_655
In Yb 3.4693(9) 2_654
In Yb 3.4694(9) 3_654
In Yb 3.4694(9) 3_655
Ge In 2.7993(14) 2_545
Ge In 2.7993(14) 3_655
Ge Yb 3.1130(4) 3_655
Ge Yb 3.1130(4) 3_654
Ge Yb 3.1130(4) 2_544
Ge Yb 3.1130(4) 2_545
Ge Yb 3.1131(4) 1_554
